data_1569389
loop_
_publ_author_name
'Wu, Changhui'
'Chang, Zhiqian'
'Peng, Chuanyong'
'Bai, Chen'
'Xing, Junhao'
'Dou, Xiaowei'

_publ_section_title
;
 Catalytic asymmetric indolization by a desymmetrizing [3 + 2] annulation
 strategy.
;
_journal_issue 29
_journal_name_full 'Chemical science'
_journal_page_first 7980
_journal_page_last 7987
_journal_paper_doi 10.1039/d3sc02474a
_journal_volume 14
_journal_year 2023
_chemical_absolute_configuration rmad
_chemical_formula_moiety 'C19 H17 N O'
_chemical_formula_sum 'C19 H17 N O'
_chemical_formula_weight 275.33
_space_group_crystal_system orthorhombic
_space_group_IT_number 19
_space_group_name_Hall 'P 2ac 2ab'
_space_group_name_H-M_alt 'P 21 21 21'
_atom_sites_solution_hydrogens mixed
_atom_sites_solution_primary dual
_audit_creation_date 2022-07-07
_audit_creation_method
;
Olex2 1.2
(compiled 2018.05.29 svn.r3508 for OlexSys, GUI svn.r5506)
;
_audit_update_record
;
2023-05-05 deposited with the CCDC.	2023-06-29 downloaded from the CCDC.
;
_cell_angle_alpha 90
_cell_angle_beta 90
_cell_angle_gamma 90
_cell_formula_units_Z 4
_cell_length_a 9.1061(2)
_cell_length_b 12.0634(2)
_cell_length_c 14.0083(3)
_cell_measurement_reflns_used 9898
_cell_measurement_temperature 170
_cell_measurement_theta_max 74.572
_cell_measurement_theta_min 4.838
_cell_volume 1538.82(5)
_computing_cell_refinement 'SAINT V8.40A (?, 2016)'
_computing_data_reduction 'SAINT V8.40A (?, 2016)'
_computing_molecular_graphics 'Olex2 (Dolomanov et al., 2009)'
_computing_publication_material 'Olex2 (Dolomanov et al., 2009)'
_computing_structure_refinement 'ShelXL (Sheldrick, 2015)'
_computing_structure_solution 'ShelXT (Sheldrick, 2015)'
_diffrn_ambient_temperature 170.0
_diffrn_measured_fraction_theta_full 0.989
_diffrn_measured_fraction_theta_max 0.988
_diffrn_measurement_device_type 'Bruker D8 VENTURE'
_diffrn_measurement_method '\f and \w scans'
_diffrn_radiation_type CuK\a
_diffrn_radiation_wavelength 1.54178
_diffrn_reflns_av_R_equivalents 0.0344
_diffrn_reflns_av_unetI/netI 0.0244
_diffrn_reflns_Laue_measured_fraction_full 0.989
_diffrn_reflns_Laue_measured_fraction_max 0.988
_diffrn_reflns_limit_h_max 11
_diffrn_reflns_limit_h_min -9
_diffrn_reflns_limit_k_max 14
_diffrn_reflns_limit_k_min -13
_diffrn_reflns_limit_l_max 17
_diffrn_reflns_limit_l_min -17
_diffrn_reflns_number 14446
_diffrn_reflns_point_group_measured_fraction_full 0.993
_diffrn_reflns_point_group_measured_fraction_max 0.984
_diffrn_reflns_theta_full 67.679
_diffrn_reflns_theta_max 74.546
_diffrn_reflns_theta_min 4.838
_diffrn_standards_number 0
_exptl_absorpt_coefficient_mu 0.571
_exptl_absorpt_correction_T_max 0.7538
_exptl_absorpt_correction_T_min 0.6889
_exptl_absorpt_correction_type integration
_exptl_absorpt_process_details
'SADABS-2016/2 (Bruker,2016/2) was used for absorption correction. wR2(int) was 0.1149 before and 0.0579 after correction. The Ratio of minimum to maximum transmission is 0.9139. The \l/2 correction factor is Not present.'
_exptl_crystal_colour colourless
_exptl_crystal_colour_primary colourless
_exptl_crystal_density_diffrn 1.188
_exptl_crystal_description block
_exptl_crystal_F_000 584
_exptl_crystal_size_max 0.15
_exptl_crystal_size_mid 0.08
_exptl_crystal_size_min 0.05
_refine_diff_density_max 0.128
_refine_diff_density_min -0.110
_refine_diff_density_rms 0.024
_refine_ls_abs_structure_details
;
 Flack x determined using 1210 quotients [(I+)-(I-)]/[(I+)+(I-)]
 (Parsons, Flack and Wagner, Acta Cryst. B69 (2013) 249-259).
;
_refine_ls_abs_structure_Flack 0.02(11)
_refine_ls_extinction_method none
_refine_ls_goodness_of_fit_ref 1.050
_refine_ls_hydrogen_treatment mixed
_refine_ls_matrix_type full
_refine_ls_number_parameters 199
_refine_ls_number_reflns 3105
_refine_ls_number_restraints 0
_refine_ls_restrained_S_all 1.050
_refine_ls_R_factor_all 0.0339
_refine_ls_R_factor_gt 0.0317
_refine_ls_shift/su_max 0.000
_refine_ls_shift/su_mean 0.000
_refine_ls_structure_factor_coef Fsqd
_refine_ls_weighting_details 'w=1/[\s^2^(Fo^2^)+(0.0381P)^2^+0.2192P] where P=(Fo^2^+2Fc^2^)/3'
_refine_ls_weighting_scheme calc
_refine_ls_wR_factor_gt 0.0772
_refine_ls_wR_factor_ref 0.0793
_reflns_Friedel_coverage 0.731
_reflns_Friedel_fraction_full 0.998
_reflns_Friedel_fraction_max 0.978
_reflns_number_gt 2975
_reflns_number_total 3105
_reflns_threshold_expression 'I > 2\s(I)'
_cod_data_source_file d3sc02474a2.cif
_cod_data_source_block wch262_0m
_cod_depositor_comments 'Adding full bibliography for 1569389.cif.'
_cod_database_code 1569389
_shelx_shelxl_version_number 2018/3
_shelx_space_group_comment
;
The symmetry employed for this shelxl refinement is uniquely defined
by the following loop, which should always be used as a source of
symmetry information in preference to the above space-group names.
They are only intended as comments.
;
_shelx_estimated_absorpt_t_max 0.972
_shelx_estimated_absorpt_t_min 0.919
_olex2_refinement_description
;
1. Fixed Uiso
 At 1.2 times of:
  All C(H) groups, All C(H,H) groups, All N(H) groups
 At 1.5 times of:
  All C(H,H,H) groups
2.a Secondary CH2 refined with riding coordinates:
 C13(H13A,H13B)
2.b Aromatic/amide H refined with riding coordinates:
 N1(H1), C4(H4), C5(H5), C19(H19), C2(H2), C3(H3), C15(H15), C18(H18),
 C16(H16), C17(H17)
2.c Idealised Me refined as rotating group:
 C12(H12A,H12B,H12C)
;
_olex2_submission_special_instructions 'No special instructions were received'

loop_
_space_group_symop_operation_xyz
'x, y, z'
'-x+1/2, -y, z+1/2'
'-x, y+1/2, -z+1/2'
'x+1/2, -y+1/2, -z'

loop_
_atom_site_label
_atom_site_type_symbol
_atom_site_fract_x
_atom_site_fract_y
_atom_site_fract_z
_atom_site_U_iso_or_equiv
_atom_site_adp_type
_atom_site_occupancy
_atom_site_site_symmetry_order
_atom_site_calc_flag
_atom_site_refinement_flags_posn
_atom_site_refinement_flags_adp
_atom_site_refinement_flags_occupancy
_atom_site_disorder_assembly
_atom_site_disorder_group
O1 O 0.05526(16) 0.72177(11) 0.19672(11) 0.0493(4) Uani 1 1 d . . . . .
N1 N 0.19921(17) 0.35952(12) 0.31302(12) 0.0347(3) Uani 1 1 d . . . . .
H1 H 0.136771 0.304262 0.307176 0.042 Uiso 1 1 calc R . . . .
C1 C 0.33736(19) 0.35405(14) 0.35332(13) 0.0313(4) Uani 1 1 d . . . . .
C11 C 0.17686(19) 0.46704(14) 0.28364(12) 0.0311(4) Uani 1 1 d . . . . .
C14 C -0.0593(2) 0.57737(15) 0.40319(13) 0.0346(4) Uani 1 1 d . . . . .
C6 C 0.40342(19) 0.46070(14) 0.34710(12) 0.0298(4) Uani 1 1 d . . . . .
C7 C 0.29671(19) 0.53022(14) 0.30233(12) 0.0303(4) Uani 1 1 d . . . . .
C13 C -0.08776(19) 0.53081(16) 0.30499(13) 0.0369(4) Uani 1 1 d . . . . .
H13A H -0.163574 0.576697 0.273301 0.044 Uiso 1 1 calc R . . . .
H13B H -0.127850 0.454934 0.311741 0.044 Uiso 1 1 calc R . . . .
C9 C 0.1181(2) 0.64354(15) 0.23180(13) 0.0355(4) Uani 1 1 d . . . . .
C4 C 0.6171(2) 0.38554(17) 0.42323(14) 0.0399(4) Uani 1 1 d . . . . .
H4 H 0.713939 0.394752 0.447189 0.048 Uiso 1 1 calc R . . . .
C10 C 0.0496(2) 0.52613(15) 0.24004(13) 0.0337(4) Uani 1 1 d . . . . .
C5 C 0.5462(2) 0.47459(16) 0.38247(13) 0.0358(4) Uani 1 1 d . . . . .
H5 H 0.593454 0.544624 0.378388 0.043 Uiso 1 1 calc R . . . .
C19 C -0.0904(3) 0.68678(17) 0.42470(15) 0.0495(6) Uani 1 1 d . . . . .
H19 H -0.134680 0.732689 0.377725 0.059 Uiso 1 1 calc R . . . .
C2 C 0.4092(2) 0.26438(15) 0.39528(14) 0.0383(4) Uani 1 1 d . . . . .
H2 H 0.363454 0.193804 0.399832 0.046 Uiso 1 1 calc R . . . .
C8 C 0.2718(2) 0.64850(15) 0.27391(16) 0.0374(4) Uani 1 1 d . . . . .
C3 C 0.5492(2) 0.28181(17) 0.43000(13) 0.0406(4) Uani 1 1 d . . . . .
H3 H 0.600549 0.222127 0.459077 0.049 Uiso 1 1 calc R . . . .
C12 C 0.0056(3) 0.4838(2) 0.14108(15) 0.0491(5) Uani 1 1 d . . . . .
H12A H 0.093067 0.478133 0.100648 0.074 Uiso 1 1 calc GR . . . .
H12B H -0.064425 0.535486 0.112078 0.074 Uiso 1 1 calc GR . . . .
H12C H -0.040176 0.410573 0.147168 0.074 Uiso 1 1 calc GR . . . .
C15 C 0.0023(3) 0.51163(18) 0.47396(15) 0.0480(5) Uani 1 1 d . . . . .
H15 H 0.023202 0.435954 0.461021 0.058 Uiso 1 1 calc R . . . .
C18 C -0.0579(4) 0.7305(2) 0.51365(17) 0.0661(8) Uani 1 1 d . . . . .
H18 H -0.078901 0.806029 0.526991 0.079 Uiso 1 1 calc R . . . .
C16 C 0.0338(3) 0.5550(2) 0.56323(16) 0.0591(6) Uani 1 1 d . . . . .
H16 H 0.075470 0.508924 0.611102 0.071 Uiso 1 1 calc R . . . .
C17 C 0.0048(3) 0.6647(2) 0.58269(16) 0.0617(7) Uani 1 1 d . . . . .
H17 H 0.027973 0.694809 0.643517 0.074 Uiso 1 1 calc R . . . .
H8A H 0.272(3) 0.7017(18) 0.3303(18) 0.049(6) Uiso 1 1 d . . . . .
H8B H 0.342(3) 0.6775(19) 0.2242(19) 0.056(7) Uiso 1 1 d . . . . .

loop_
_atom_site_aniso_label
_atom_site_aniso_U_11
_atom_site_aniso_U_22
_atom_site_aniso_U_33
_atom_site_aniso_U_23
_atom_site_aniso_U_13
_atom_site_aniso_U_12
O1 0.0468(8) 0.0431(8) 0.0579(9) 0.0144(7) 0.0027(7) 0.0136(7)
N1 0.0343(8) 0.0258(7) 0.0440(8) -0.0017(6) -0.0034(7) -0.0023(6)
C1 0.0316(9) 0.0305(8) 0.0317(8) -0.0009(7) 0.0021(7) 0.0030(7)
C11 0.0337(9) 0.0292(8) 0.0303(8) -0.0005(7) 0.0008(7) 0.0020(7)
C14 0.0290(9) 0.0379(9) 0.0368(10) 0.0028(7) 0.0045(7) -0.0005(7)
C6 0.0308(9) 0.0309(8) 0.0277(8) 0.0000(6) 0.0045(7) 0.0003(7)
C7 0.0319(9) 0.0301(8) 0.0289(8) 0.0015(7) 0.0034(7) 0.0005(7)
C13 0.0299(9) 0.0399(9) 0.0409(10) 0.0024(8) -0.0027(8) 0.0012(8)
C9 0.0389(9) 0.0357(9) 0.0319(9) 0.0040(7) 0.0068(8) 0.0071(8)
C4 0.0311(9) 0.0532(11) 0.0355(9) 0.0039(8) 0.0007(8) 0.0039(8)
C10 0.0329(9) 0.0358(9) 0.0326(8) -0.0002(7) -0.0016(7) 0.0023(8)
C5 0.0318(9) 0.0395(9) 0.0360(9) 0.0020(8) 0.0026(7) -0.0024(8)
C19 0.0685(15) 0.0405(10) 0.0396(10) 0.0057(8) 0.0094(10) 0.0086(10)
C2 0.0431(11) 0.0306(8) 0.0411(10) 0.0042(7) 0.0039(8) 0.0040(8)
C8 0.0391(10) 0.0303(9) 0.0429(10) 0.0074(8) 0.0017(9) -0.0015(8)
C3 0.0405(10) 0.0444(10) 0.0369(9) 0.0085(8) 0.0036(8) 0.0118(8)
C12 0.0518(12) 0.0581(12) 0.0374(10) -0.0065(9) -0.0092(9) 0.0088(10)
C15 0.0532(13) 0.0493(12) 0.0416(11) 0.0036(9) 0.0012(9) 0.0150(10)
C18 0.109(2) 0.0447(12) 0.0450(12) -0.0049(10) 0.0156(14) 0.0018(14)
C16 0.0598(15) 0.0785(17) 0.0391(11) 0.0029(11) -0.0041(10) 0.0209(13)
C17 0.0723(17) 0.0747(16) 0.0382(11) -0.0111(11) 0.0039(12) -0.0060(13)

loop_
_atom_type_symbol
_atom_type_description
_atom_type_scat_dispersion_real
_atom_type_scat_dispersion_imag
_atom_type_scat_source
C C 0.0181 0.0091 'International Tables Vol C Tables 4.2.6.8 and 6.1.1.4'
H H 0.0000 0.0000 'International Tables Vol C Tables 4.2.6.8 and 6.1.1.4'
N N 0.0311 0.0180 'International Tables Vol C Tables 4.2.6.8 and 6.1.1.4'
O O 0.0492 0.0322 'International Tables Vol C Tables 4.2.6.8 and 6.1.1.4'

loop_
_geom_angle_atom_site_label_1
_geom_angle_atom_site_label_2
_geom_angle_atom_site_label_3
_geom_angle
_geom_angle_site_symmetry_1
_geom_angle_site_symmetry_3
_geom_angle_publ_flag
C1 N1 H1 126.2 . . ?
C11 N1 H1 126.2 . . ?
C11 N1 C1 107.59(14) . . ?
N1 C1 C6 108.48(15) . . ?
N1 C1 C2 129.58(17) . . ?
C2 C1 C6 121.94(17) . . ?
N1 C11 C10 133.48(16) . . ?
C7 C11 N1 110.66(15) . . ?
C7 C11 C10 115.82(15) . . ?
C19 C14 C13 121.26(17) . . ?
C19 C14 C15 118.18(19) . . ?
C15 C14 C13 120.54(17) . . ?
C1 C6 C7 105.67(15) . . ?
C5 C6 C1 118.60(16) . . ?
C5 C6 C7 135.73(17) . . ?
C11 C7 C6 107.58(15) . . ?
C11 C7 C8 111.22(16) . . ?
C6 C7 C8 141.12(17) . . ?
C14 C13 H13A 108.7 . . ?
C14 C13 H13B 108.7 . . ?
C14 C13 C10 114.26(14) . . ?
H13A C13 H13B 107.6 . . ?
C10 C13 H13A 108.7 . . ?
C10 C13 H13B 108.7 . . ?
O1 C9 C10 123.57(18) . . ?
O1 C9 C8 124.28(18) . . ?
C8 C9 C10 112.15(15) . . ?
C5 C4 H4 119.4 . . ?
C5 C4 C3 121.23(18) . . ?
C3 C4 H4 119.4 . . ?
C11 C10 C13 113.87(14) . . ?
C11 C10 C9 98.89(14) . . ?
C11 C10 C12 114.52(16) . . ?
C13 C10 C9 109.58(15) . . ?
C12 C10 C13 109.42(16) . . ?
C12 C10 C9 110.04(16) . . ?
C6 C5 H5 120.4 . . ?
C4 C5 C6 119.24(18) . . ?
C4 C5 H5 120.4 . . ?
C14 C19 H19 119.5 . . ?
C14 C19 C18 121.0(2) . . ?
C18 C19 H19 119.5 . . ?
C1 C2 H2 121.2 . . ?
C3 C2 C1 117.63(18) . . ?
C3 C2 H2 121.2 . . ?
C7 C8 C9 101.83(15) . . ?
C7 C8 H8A 113.2(13) . . ?
C7 C8 H8B 114.6(14) . . ?
C9 C8 H8A 109.1(14) . . ?
C9 C8 H8B 109.4(14) . . ?
H8A C8 H8B 108.4(19) . . ?
C4 C3 H3 119.3 . . ?
C2 C3 C4 121.35(18) . . ?
C2 C3 H3 119.3 . . ?
C10 C12 H12A 109.5 . . ?
C10 C12 H12B 109.5 . . ?
C10 C12 H12C 109.5 . . ?
H12A C12 H12B 109.5 . . ?
H12A C12 H12C 109.5 . . ?
H12B C12 H12C 109.5 . . ?
C14 C15 H15 119.6 . . ?
C16 C15 C14 120.8(2) . . ?
C16 C15 H15 119.6 . . ?
C19 C18 H18 119.9 . . ?
C17 C18 C19 120.1(2) . . ?
C17 C18 H18 119.9 . . ?
C15 C16 H16 119.9 . . ?
C17 C16 C15 120.1(2) . . ?
C17 C16 H16 119.9 . . ?
C18 C17 C16 119.7(2) . . ?
C18 C17 H17 120.2 . . ?
C16 C17 H17 120.2 . . ?

loop_
_geom_bond_atom_site_label_1
_geom_bond_atom_site_label_2
_geom_bond_distance
_geom_bond_site_symmetry_2
_geom_bond_publ_flag
O1 C9 1.208(2) . ?
N1 H1 0.8800 . ?
N1 C1 1.380(2) . ?
N1 C11 1.376(2) . ?
C1 C6 1.423(2) . ?
C1 C2 1.394(2) . ?
C11 C7 1.357(2) . ?
C11 C10 1.491(2) . ?
C14 C13 1.508(3) . ?
C14 C19 1.383(3) . ?
C14 C15 1.388(3) . ?
C6 C7 1.429(2) . ?
C6 C5 1.401(3) . ?
C7 C8 1.499(2) . ?
C13 H13A 0.9900 . ?
C13 H13B 0.9900 . ?
C13 C10 1.548(3) . ?
C9 C10 1.552(3) . ?
C9 C8 1.520(3) . ?
C4 H4 0.9500 . ?
C4 C5 1.377(3) . ?
C4 C3 1.399(3) . ?
C10 C12 1.531(3) . ?
C5 H5 0.9500 . ?
C19 H19 0.9500 . ?
C19 C18 1.385(3) . ?
C2 H2 0.9500 . ?
C2 C3 1.381(3) . ?
C8 H8A 1.02(2) . ?
C8 H8B 1.01(3) . ?
C3 H3 0.9500 . ?
C12 H12A 0.9800 . ?
C12 H12B 0.9800 . ?
C12 H12C 0.9800 . ?
C15 H15 0.9500 . ?
C15 C16 1.385(3) . ?
C18 H18 0.9500 . ?
C18 C17 1.375(4) . ?
C16 H16 0.9500 . ?
C16 C17 1.377(4) . ?
C17 H17 0.9500 . ?
